data_4329175
loop_
_publ_author_name
'Peihua Zhu'
'Xiuwen Zhang'
'Hailong Wang'
'Yuexing Zhang'
'Yongzhong Bian'
'Jianzhuang Jiang'

_publ_contact_author_address
; 
Department of Chemistry, University of
 Science and Technology Beijing, Beijing 
100083, China 
;
_publ_contact_author_name 'Jianzhuang Jiang'
_publ_section_title
;
 Ferrocene-Decorated (Phthalocyaninato)(Porphyrinato) Double- and
 Triple-Decker Rare Earth Complexes: Synthesis, Structure, and
 Electrochemical Properties
;
_journal_name_full 'Inorganic Chemistry'
_journal_page_first 5651
_journal_page_last 5659
_journal_paper_doi 10.1021/ic202613r
_journal_volume 51
_journal_year 2012
_chemical_formula_sum 'C73 H45 Cl3 Eu Fe2 N12 O0'
_chemical_formula_weight 1460.22
_chemical_name_systematic
;
 ?
;
_space_group_IT_number 2
_symmetry_cell_setting triclinic
_symmetry_space_group_name_Hall '-P 1'
_symmetry_space_group_name_H-M 'P -1'
_atom_sites_solution_hydrogens geom
_atom_sites_solution_primary direct
_atom_sites_solution_secondary difmap
_audit_creation_method SHELXL-97
_cell_angle_alpha 104.895(5)
_cell_angle_beta 93.267(5)
_cell_angle_gamma 116.198(6)
_cell_formula_units_Z 2
_cell_length_a 14.0455(9)
_cell_length_b 14.6373(8)
_cell_length_c 16.2622(9)
_cell_measurement_reflns_used 6948
_cell_measurement_temperature 120(2)
_cell_measurement_theta_max 63.84
_cell_measurement_theta_min 2.87
_cell_volume 2842.5(4)
_computing_cell_refinement
;CrysAlisPro, Oxford Diffraction Ltd.,
Version 1.171.34.40 (release 27-08-2010 CrysAlis171 .NET)
(compiled Aug 27 2010,11:50:40)
;
_computing_data_collection
;
CrysAlisPro, Oxford Diffraction Ltd.,
Version 1.171.34.40 (release 27-08-2010 CrysAlis171 .NET)
(compiled Aug 27 2010,11:50:40)
;
_computing_data_reduction
;   
CrysAlisPro, Oxford Diffraction Ltd.,
Version 1.171.34.40 (release 27-08-2010 CrysAlis171 .NET)
(compiled Aug 27 2010,11:50:40)
;
_computing_structure_refinement 'SHELXL-97 (Sheldrick, 1997)'
_computing_structure_solution 'SHELXS-97 (Sheldrick, 2008)'
_diffrn_ambient_temperature 120(2)
_diffrn_detector_area_resol_mean 16.2141
_diffrn_measured_fraction_theta_full 0.992
_diffrn_measured_fraction_theta_max 0.992
_diffrn_measurement_device_type 'Xcalibur, Eos, Gemini'
_diffrn_measurement_method '\w scans'
_diffrn_radiation_monochromator graphite
_diffrn_radiation_source 'fine-focus sealed tube'
_diffrn_radiation_type CuK\a
_diffrn_radiation_wavelength 1.54184
_diffrn_reflns_av_R_equivalents 0.0670
_diffrn_reflns_av_sigmaI/netI 0.0796
_diffrn_reflns_limit_h_max 15
_diffrn_reflns_limit_h_min -15
_diffrn_reflns_limit_k_max 16
_diffrn_reflns_limit_k_min -15
_diffrn_reflns_limit_l_max 11
_diffrn_reflns_limit_l_min -18
_diffrn_reflns_number 16907
_diffrn_reflns_theta_full 60.00
_diffrn_reflns_theta_max 60.00
_diffrn_reflns_theta_min 2.87
_diffrn_standards_interval_count 0
_diffrn_standards_interval_time 0
_diffrn_standards_number 0
_exptl_absorpt_coefficient_mu 13.607
_exptl_absorpt_correction_T_max 0.330
_exptl_absorpt_correction_T_min 0.255
_exptl_absorpt_correction_type multi-scan
_exptl_absorpt_process_details
;
CrysAlisPro, Oxford Diffraction Ltd.,
Version 1.171.34.40 (release 27-08-2010 CrysAlis171 .NET)
(compiled Aug 27 2010,11:50:40)
empirical absorption correction using spherical harmonics,
 implemented in SCALE3 ABSPACK scaling algorithm.
;
_exptl_crystal_colour black
_exptl_crystal_density_diffrn 1.706
_exptl_crystal_description block
_exptl_crystal_F_000 1466
_exptl_crystal_size_max 0.13
_exptl_crystal_size_mid 0.10
_exptl_crystal_size_min 0.08
_refine_diff_density_max 1.060
_refine_diff_density_min -1.288
_refine_diff_density_rms 0.106
_refine_ls_extinction_method none
_refine_ls_goodness_of_fit_ref 1.019
_refine_ls_hydrogen_treatment constr
_refine_ls_matrix_type full
_refine_ls_number_parameters 820
_refine_ls_number_reflns 8374
_refine_ls_number_restraints 6
_refine_ls_restrained_S_all 1.024
_refine_ls_R_factor_all 0.0643
_refine_ls_R_factor_gt 0.0514
_refine_ls_shift/su_max 0.001
_refine_ls_shift/su_mean 0.000
_refine_ls_structure_factor_coef Fsqd
_refine_ls_weighting_details 'calc w=1/[\s^2^(Fo^2^)+(0.0655P)^2^+3.9757P] where P=(Fo^2^+2Fc^2^)/3'
_refine_ls_weighting_scheme calc
_refine_ls_wR_factor_gt 0.1241
_refine_ls_wR_factor_ref 0.1340
_reflns_number_gt 7052
_reflns_number_total 8374
_reflns_threshold_expression >2sigma(I)
_cod_data_source_file ic202613r_si_002_2.cif
_cod_data_source_block 1
_cod_original_cell_volume 2842.5(3)
_cod_original_sg_symbol_Hall -P1
_cod_database_code 4329175

loop_
_symmetry_equiv_pos_as_xyz
'x, y, z'
'-x, -y, -z'

loop_
_atom_site_label
_atom_site_type_symbol
_atom_site_fract_x
_atom_site_fract_y
_atom_site_fract_z
_atom_site_U_iso_or_equiv
_atom_site_adp_type
_atom_site_occupancy
_atom_site_symmetry_multiplicity
_atom_site_calc_flag
_atom_site_refinement_flags
C1 C 0.5109(5) 0.6255(5) 0.7896(4) 0.0251(15) Uani 1 1 d .
H1 H 0.4575 0.5881 0.8190 0.030 Uiso 1 1 calc R
C2 C 0.5331(5) 0.5607(5) 0.7226(4) 0.0213(14) Uani 1 1 d .
C3 C 0.4618(5) 0.4478(5) 0.6808(4) 0.0256(15) Uani 1 1 d .
H3 H 0.3983 0.4039 0.6980 0.031 Uiso 1 1 calc R
C4 C 0.5032(5) 0.4166(5) 0.6124(5) 0.0274(15) Uani 1 1 d .
H4 H 0.4731 0.3467 0.5717 0.033 Uiso 1 1 calc R
C5 C 0.6015(5) 0.5089(5) 0.6125(4) 0.0208(14) Uani 1 1 d .
C6 C 0.6639(5) 0.5106(5) 0.5471(4) 0.0205(14) Uani 1 1 d .
C7 C 0.7371(5) 0.6060(5) 0.5323(4) 0.0184(13) Uani 1 1 d .
C8 C 0.7825(5) 0.6077(5) 0.4538(4) 0.0244(14) Uani 1 1 d .
H8 H 0.7755 0.5478 0.4086 0.029 Uiso 1 1 calc R
C9 C 0.8368(5) 0.7123(5) 0.4588(4) 0.0237(14) Uani 1 1 d .
H9 H 0.8755 0.7396 0.4172 0.028 Uiso 1 1 calc R
C10 C 0.8254(5) 0.7753(5) 0.5384(4) 0.0207(14) Uani 1 1 d .
C11 C 0.8650(5) 0.8857(5) 0.5641(4) 0.0199(13) Uani 1 1 d .
H11 H 0.9122 0.9220 0.5305 0.024 Uiso 1 1 calc R
C12 C 0.8450(5) 0.9505(5) 0.6324(4) 0.0217(14) Uani 1 1 d .
C13 C 0.8868(5) 1.0636(5) 0.6514(4) 0.0262(15) Uani 1 1 d .
H13 H 0.9346 1.1073 0.6220 0.031 Uiso 1 1 calc R
C14 C 0.8455(5) 1.0971(5) 0.7191(4) 0.0259(15) Uani 1 1 d .
H14 H 0.8599 1.1687 0.7469 0.031 Uiso 1 1 calc R
C15 C 0.7750(5) 1.0024(5) 0.7410(4) 0.0229(14) Uani 1 1 d .
C16 C 0.7055(5) 0.9994(5) 0.8020(4) 0.0188(13) Uani 1 1 d .
C17 C 0.6412(5) 0.9063(5) 0.8249(4) 0.0209(14) Uani 1 1 d .
C18 C 0.5629(5) 0.8960(5) 0.8786(4) 0.0256(15) Uani 1 1 d .
H18 H 0.5499 0.9524 0.9101 0.031 Uiso 1 1 calc R
C19 C 0.5102(5) 0.7933(5) 0.8776(4) 0.0246(15) Uani 1 1 d .
H19 H 0.4547 0.7637 0.9083 0.030 Uiso 1 1 calc R
C20 C 0.5558(5) 0.7374(5) 0.8200(4) 0.0203(14) Uani 1 1 d .
C21 C 0.6487(5) 0.4102(5) 0.4811(4) 0.0237(14) Uani 1 1 d .
C22 C 0.5653(6) 0.3451(5) 0.4060(4) 0.0286(15) Uani 1 1 d .
H22 H 0.4987 0.3463 0.3955 0.034 Uiso 1 1 d R
C23 C 0.5981(6) 0.2789(5) 0.3493(4) 0.0289(16) Uani 1 1 d .
H23 H 0.5578 0.2288 0.2941 0.035 Uiso 1 1 d R
C24 C 0.7007(5) 0.2989(5) 0.3882(4) 0.0250(15) Uani 1 1 d .
H24 H 0.7411 0.2646 0.3642 0.030 Uiso 1 1 d R
C25 C 0.7323(5) 0.3794(5) 0.4701(4) 0.0232(14) Uani 1 1 d .
H25 H 0.7979 0.4083 0.5105 0.028 Uiso 1 1 d R
C26 C 0.5348(6) 0.2021(6) 0.5681(5) 0.0366(18) Uani 1 1 d .
H26 H 0.5407 0.2492 0.6229 0.044 Uiso 1 1 d R
C27 C 0.4498(6) 0.1567(6) 0.4970(5) 0.0391(19) Uani 1 1 d .
H27 H 0.3879 0.1676 0.4956 0.047 Uiso 1 1 d R
C28 C 0.4701(6) 0.0914(5) 0.4275(5) 0.0340(17) Uani 1 1 d .
H28 H 0.4249 0.0504 0.3717 0.041 Uiso 1 1 d R
C29 C 0.5712(6) 0.0982(5) 0.4571(5) 0.0328(17) Uani 1 1 d .
H29 H 0.6060 0.0630 0.4239 0.039 Uiso 1 1 d R
C30 C 0.6112(6) 0.1664(6) 0.5439(5) 0.0369(18) Uani 1 1 d .
H30 H 0.6770 0.1849 0.5796 0.044 Uiso 1 1 d R
C31 C 0.7010(5) 1.1007(5) 0.8416(4) 0.0272(15) Uani 1 1 d .
C32 C 0.7021(6) 1.1478(6) 0.9312(5) 0.0307(16) Uani 1 1 d .
H32 H 0.6971 1.1149 0.9753 0.037 Uiso 1 1 d R
C33 C 0.7118(6) 1.2512(6) 0.9434(5) 0.0342(17) Uani 1 1 d .
H33 H 0.7148 1.2996 0.9964 0.041 Uiso 1 1 d R
C34 C 0.7163(6) 1.2692(6) 0.8608(5) 0.0384(18) Uani 1 1 d .
H34 H 0.7238 1.3324 0.8498 0.046 Uiso 1 1 d R
C35 C 0.7075(6) 1.1772(6) 0.7989(5) 0.0351(17) Uani 1 1 d .
H35 H 0.7065 1.1676 0.7388 0.042 Uiso 1 1 d R
C36 C 0.4598(7) 1.1775(7) 0.8142(5) 0.043(2) Uani 1 1 d .
H36 H 0.4725 1.2437 0.8061 0.051 Uiso 1 1 d R
C37 C 0.4533(7) 1.0888(6) 0.7516(5) 0.0384(18) Uani 1 1 d .
H37 H 0.4619 1.0843 0.6935 0.046 Uiso 1 1 d R
C38 C 0.4316(6) 1.0063(6) 0.7891(5) 0.0399(19) Uani 1 1 d .
H38 H 0.4230 0.9369 0.7608 0.048 Uiso 1 1 d R
C39 C 0.4255(6) 1.0452(7) 0.8767(5) 0.0406(19) Uani 1 1 d .
H39 H 0.4118 1.0068 0.9174 0.049 Uiso 1 1 d R
C40 C 0.4432(6) 1.1521(7) 0.8928(5) 0.041(2) Uani 1 1 d .
H40 H 0.4444 1.1984 0.9463 0.049 Uiso 1 1 d R
C41 C 0.9412(5) 0.6516(5) 0.6785(4) 0.0220(14) Uani 1 1 d .
C42 C 0.9404(5) 0.5490(5) 0.6577(4) 0.0226(14) Uani 1 1 d .
C43 C 0.9995(5) 0.5084(5) 0.6092(4) 0.0246(15) Uani 1 1 d .
H43 H 1.0543 0.5515 0.5838 0.030 Uiso 1 1 calc R
C44 C 0.9765(5) 0.4038(5) 0.5989(5) 0.0292(16) Uani 1 1 d .
H44 H 1.0134 0.3733 0.5637 0.035 Uiso 1 1 calc R
C45 C 0.8997(6) 0.3426(6) 0.6395(5) 0.0338(17) Uani 1 1 d .
H45 H 0.8856 0.2709 0.6321 0.041 Uiso 1 1 calc R
C46 C 0.8434(6) 0.3839(5) 0.6905(5) 0.0300(16) Uani 1 1 d .
H46 H 0.7920 0.3421 0.7189 0.036 Uiso 1 1 calc R
C47 C 0.8638(5) 0.4875(5) 0.6988(4) 0.0242(15) Uani 1 1 d .
C48 C 0.8218(5) 0.5575(5) 0.7463(4) 0.0210(14) Uani 1 1 d .
C49 C 0.7385(5) 0.5984(5) 0.8602(4) 0.0222(14) Uani 1 1 d .
C50 C 0.6903(5) 0.5720(5) 0.9336(4) 0.0257(15) Uani 1 1 d .
C51 C 0.6462(6) 0.4798(6) 0.9571(4) 0.0292(16) Uani 1 1 d .
H51 H 0.6393 0.4143 0.9204 0.035 Uiso 1 1 calc R
C52 C 0.6122(6) 0.4854(7) 1.0357(5) 0.0405(19) Uani 1 1 d .
H52 H 0.5792 0.4222 1.0519 0.049 Uiso 1 1 calc R
C53 C 0.6256(6) 0.5820(6) 1.0914(5) 0.0374(19) Uani 1 1 d .
H53 H 0.6026 0.5834 1.1454 0.045 Uiso 1 1 calc R
C54 C 0.6714(6) 0.6756(6) 1.0700(5) 0.0319(17) Uani 1 1 d .
H54 H 0.6827 0.7420 1.1087 0.038 Uiso 1 1 calc R
C55 C 0.7005(5) 0.6680(6) 0.9886(4) 0.0256(15) Uani 1 1 d .
C56 C 0.7519(5) 0.7489(5) 0.9449(4) 0.0255(15) Uani 1 1 d .
C57 C 0.8394(5) 0.9299(5) 0.9521(4) 0.0250(15) Uani 1 1 d .
C58 C 0.8786(5) 1.0431(5) 1.0011(4) 0.0267(15) Uani 1 1 d .
C59 C 0.8595(6) 1.0936(6) 1.0784(4) 0.0329(17) Uani 1 1 d .
H59 H 0.8143 1.0534 1.1112 0.039 Uiso 1 1 calc R
C60 C 0.9090(6) 1.2053(6) 1.1062(5) 0.0380(19) Uani 1 1 d .
H60 H 0.8966 1.2423 1.1581 0.046 Uiso 1 1 calc R
C61 C 0.9770(6) 1.2634(6) 1.0579(5) 0.0391(19) Uani 1 1 d .
H61 H 1.0087 1.3394 1.0773 0.047 Uiso 1 1 calc R
C62 C 0.9993(6) 1.2130(6) 0.9828(5) 0.0343(17) Uani 1 1 d .
H62 H 1.0480 1.2532 0.9519 0.041 Uiso 1 1 calc R
C63 C 0.9482(5) 1.1028(5) 0.9546(5) 0.0274(15) Uani 1 1 d .
C64 C 0.9506(5) 1.0220(5) 0.8796(4) 0.0231(14) Uani 1 1 d .
C65 C 1.0294(5) 0.9796(5) 0.7622(4) 0.0215(14) Uani 1 1 d .
C66 C 1.1113(5) 1.0127(5) 0.7082(4) 0.0248(15) Uani 1 1 d .
C67 C 1.1809(5) 1.1108(5) 0.7004(5) 0.0276(15) Uani 1 1 d .
H67 H 1.1851 1.1754 0.7365 0.033 Uiso 1 1 calc R
C68 C 1.2440(5) 1.1122(5) 0.6386(5) 0.0332(17) Uani 1 1 d .
H68 H 1.2917 1.1788 0.6314 0.040 Uiso 1 1 calc R
C69 C 1.2394(5) 1.0179(6) 0.5861(5) 0.0332(17) Uani 1 1 d .
H69 H 1.2833 1.0214 0.5434 0.040 Uiso 1 1 calc R
C70 C 1.1718(5) 0.9191(6) 0.5952(5) 0.0281(16) Uani 1 1 d .
H70 H 1.1700 0.8548 0.5610 0.034 Uiso 1 1 calc R
C71 C 1.1073(5) 0.9186(5) 0.6565(4) 0.0253(15) Uani 1 1 d .
C72 C 1.0239(5) 0.8308(5) 0.6810(4) 0.0232(14) Uani 1 1 d .
C73 C 0.1138(10) 0.4665(6) 0.8208(8) 0.139(7) Uani 1 1 d D
H73 H 0.0517 0.4555 0.7791 0.167 Uiso 1 1 calc R
Eu1 Eu 0.78055(3) 0.77052(3) 0.74048(2) 0.01647(13) Uani 1 1 d .
Fe1 Fe 0.59010(8) 0.24696(8) 0.46377(6) 0.0235(2) Uani 1 1 d .
Fe2 Fe 0.57468(9) 1.13877(8) 0.85307(7) 0.0284(3) Uani 1 1 d .
Cl1 Cl 0.2167(3) 0.5700(3) 0.8005(2) 0.0979(10) Uani 1 1 d D
Cl2 Cl 0.0666(5) 0.4796(4) 0.9131(3) 0.166(2) Uani 1 1 d D
Cl3 Cl 0.1097(3) 0.3445(2) 0.7827(2) 0.0924(9) Uani 1 1 d D
N1 N 0.6176(4) 0.5958(4) 0.6803(3) 0.0193(11) Uani 1 1 d .
N2 N 0.7655(4) 0.7078(4) 0.5831(3) 0.0200(11) Uani 1 1 d .
N3 N 0.7799(4) 0.9150(4) 0.6896(3) 0.0190(11) Uani 1 1 d .
N4 N 0.6369(4) 0.8070(4) 0.7899(3) 0.0214(12) Uani 1 1 d .
N5 N 0.8674(4) 0.6527(4) 0.7297(3) 0.0206(11) Uani 1 1 d .
N6 N 0.7572(4) 0.5281(4) 0.8016(3) 0.0218(12) Uani 1 1 d .
N7 N 0.7685(4) 0.7027(4) 0.8671(3) 0.0223(12) Uani 1 1 d .
N8 N 0.7779(4) 0.8509(4) 0.9831(3) 0.0232(12) Uani 1 1 d .
N9 N 0.8815(4) 0.9211(4) 0.8789(3) 0.0225(12) Uani 1 1 d .
N10 N 1.0179(4) 1.0511(4) 0.8245(4) 0.0254(12) Uani 1 1 d .
N11 N 0.9769(4) 0.8711(4) 0.7411(3) 0.0222(12) Uani 1 1 d .
N12 N 1.0078(4) 0.7313(4) 0.6511(3) 0.0218(12) Uani 1 1 d .

loop_
_atom_site_aniso_label
_atom_site_aniso_U_11
_atom_site_aniso_U_22
_atom_site_aniso_U_33
_atom_site_aniso_U_23
_atom_site_aniso_U_13
_atom_site_aniso_U_12
C1 0.027(4) 0.028(4) 0.031(4) 0.018(3) 0.011(3) 0.017(3)
C2 0.024(3) 0.027(4) 0.024(3) 0.016(3) 0.008(3) 0.017(3)
C3 0.025(3) 0.025(4) 0.035(4) 0.019(3) 0.014(3) 0.012(3)
C4 0.028(4) 0.023(4) 0.035(4) 0.010(3) 0.008(3) 0.014(3)
C5 0.023(3) 0.022(3) 0.029(4) 0.015(3) 0.008(3) 0.016(3)
C6 0.021(3) 0.020(3) 0.025(3) 0.011(3) 0.007(3) 0.011(3)
C7 0.018(3) 0.023(3) 0.019(3) 0.010(3) 0.003(3) 0.013(3)
C8 0.026(3) 0.025(4) 0.024(4) 0.009(3) 0.007(3) 0.013(3)
C9 0.028(4) 0.029(4) 0.023(3) 0.012(3) 0.012(3) 0.018(3)
C10 0.017(3) 0.019(3) 0.028(4) 0.011(3) 0.005(3) 0.009(3)
C11 0.020(3) 0.026(4) 0.022(3) 0.015(3) 0.006(3) 0.014(3)
C12 0.020(3) 0.024(3) 0.027(4) 0.013(3) 0.004(3) 0.013(3)
C13 0.032(4) 0.018(3) 0.033(4) 0.017(3) 0.011(3) 0.010(3)
C14 0.030(4) 0.016(3) 0.032(4) 0.010(3) 0.007(3) 0.011(3)
C15 0.021(3) 0.024(4) 0.025(4) 0.013(3) 0.002(3) 0.009(3)
C16 0.020(3) 0.016(3) 0.023(3) 0.005(3) 0.001(3) 0.011(3)
C17 0.023(3) 0.026(4) 0.024(3) 0.014(3) 0.008(3) 0.017(3)
C18 0.030(4) 0.029(4) 0.027(4) 0.005(3) 0.006(3) 0.023(3)
C19 0.027(4) 0.028(4) 0.029(4) 0.015(3) 0.009(3) 0.018(3)
C20 0.020(3) 0.031(4) 0.017(3) 0.013(3) 0.008(3) 0.015(3)
C21 0.024(3) 0.019(3) 0.030(4) 0.014(3) 0.011(3) 0.008(3)
C22 0.030(4) 0.023(4) 0.033(4) 0.013(3) 0.003(3) 0.011(3)
C23 0.037(4) 0.022(4) 0.024(4) 0.002(3) 0.000(3) 0.015(3)
C24 0.034(4) 0.022(3) 0.029(4) 0.014(3) 0.015(3) 0.018(3)
C25 0.025(3) 0.023(4) 0.027(4) 0.013(3) 0.010(3) 0.013(3)
C26 0.045(5) 0.036(4) 0.043(5) 0.028(4) 0.026(4) 0.021(4)
C27 0.034(4) 0.031(4) 0.061(5) 0.026(4) 0.020(4) 0.015(4)
C28 0.028(4) 0.011(3) 0.054(5) 0.010(3) 0.002(3) 0.003(3)
C29 0.036(4) 0.018(4) 0.050(5) 0.017(3) 0.013(4) 0.013(3)
C30 0.042(4) 0.026(4) 0.046(5) 0.022(4) 0.006(4) 0.012(3)
C31 0.029(4) 0.029(4) 0.034(4) 0.017(3) 0.010(3) 0.017(3)
C32 0.033(4) 0.031(4) 0.031(4) 0.011(3) 0.006(3) 0.018(3)
C33 0.037(4) 0.029(4) 0.037(4) 0.005(3) 0.010(3) 0.019(3)
C34 0.050(5) 0.032(4) 0.048(5) 0.019(4) 0.019(4) 0.028(4)
C35 0.048(5) 0.036(4) 0.039(4) 0.020(4) 0.020(4) 0.030(4)
C36 0.054(5) 0.049(5) 0.041(5) 0.004(4) 0.001(4) 0.044(4)
C37 0.054(5) 0.050(5) 0.026(4) 0.013(4) 0.006(4) 0.037(4)
C38 0.039(4) 0.040(5) 0.041(5) 0.005(4) 0.000(4) 0.024(4)
C39 0.033(4) 0.052(5) 0.053(5) 0.030(4) 0.012(4) 0.025(4)
C40 0.051(5) 0.068(6) 0.032(4) 0.018(4) 0.013(4) 0.051(5)
C41 0.021(3) 0.028(4) 0.026(3) 0.015(3) 0.009(3) 0.014(3)
C42 0.019(3) 0.025(4) 0.025(3) 0.012(3) 0.002(3) 0.009(3)
C43 0.023(3) 0.031(4) 0.026(4) 0.013(3) 0.008(3) 0.016(3)
C44 0.030(4) 0.029(4) 0.042(4) 0.015(3) 0.015(3) 0.023(3)
C45 0.045(4) 0.031(4) 0.043(4) 0.018(4) 0.015(4) 0.029(4)
C46 0.036(4) 0.027(4) 0.035(4) 0.019(3) 0.010(3) 0.016(3)
C47 0.029(4) 0.030(4) 0.028(4) 0.017(3) 0.009(3) 0.022(3)
C48 0.023(3) 0.024(4) 0.021(3) 0.010(3) 0.007(3) 0.014(3)
C49 0.031(4) 0.027(4) 0.021(3) 0.017(3) 0.011(3) 0.019(3)
C50 0.024(3) 0.031(4) 0.034(4) 0.018(3) 0.012(3) 0.019(3)
C51 0.040(4) 0.033(4) 0.033(4) 0.020(3) 0.019(3) 0.026(3)
C52 0.049(5) 0.051(5) 0.048(5) 0.039(4) 0.029(4) 0.031(4)
C53 0.056(5) 0.052(5) 0.033(4) 0.028(4) 0.028(4) 0.040(4)
C54 0.044(4) 0.040(4) 0.030(4) 0.018(3) 0.015(3) 0.031(4)
C55 0.023(3) 0.036(4) 0.032(4) 0.020(3) 0.013(3) 0.020(3)
C56 0.024(3) 0.035(4) 0.033(4) 0.019(3) 0.010(3) 0.022(3)
C57 0.028(4) 0.032(4) 0.025(4) 0.010(3) 0.002(3) 0.023(3)
C58 0.032(4) 0.032(4) 0.024(4) 0.009(3) 0.000(3) 0.023(3)
C59 0.035(4) 0.042(5) 0.027(4) 0.010(3) -0.002(3) 0.024(4)
C60 0.041(4) 0.046(5) 0.024(4) -0.002(4) -0.005(3) 0.028(4)
C61 0.039(4) 0.027(4) 0.036(4) -0.009(3) -0.012(4) 0.015(4)
C62 0.033(4) 0.027(4) 0.041(4) 0.006(3) -0.002(3) 0.016(3)
C63 0.024(3) 0.028(4) 0.034(4) 0.010(3) 0.003(3) 0.017(3)
C64 0.021(3) 0.024(4) 0.024(3) 0.005(3) 0.000(3) 0.012(3)
C65 0.018(3) 0.019(3) 0.032(4) 0.013(3) 0.005(3) 0.009(3)
C66 0.015(3) 0.025(4) 0.033(4) 0.008(3) -0.004(3) 0.011(3)
C67 0.021(3) 0.026(4) 0.038(4) 0.014(3) 0.003(3) 0.012(3)
C68 0.024(4) 0.022(4) 0.056(5) 0.026(4) 0.008(4) 0.005(3)
C69 0.019(3) 0.041(4) 0.049(5) 0.031(4) 0.014(3) 0.012(3)
C70 0.024(4) 0.030(4) 0.040(4) 0.020(3) 0.013(3) 0.015(3)
C71 0.015(3) 0.031(4) 0.033(4) 0.022(3) 0.004(3) 0.006(3)
C72 0.020(3) 0.026(4) 0.027(4) 0.012(3) 0.004(3) 0.011(3)
C73 0.086(10) 0.123(13) 0.136(14) -0.031(10) 0.047(10) 0.024(9)
Eu1 0.0189(2) 0.0169(2) 0.0209(2) 0.01052(15) 0.00752(15) 0.01169(16)
Fe1 0.0256(5) 0.0194(5) 0.0300(6) 0.0124(4) 0.0077(4) 0.0118(4)
Fe2 0.0397(6) 0.0320(6) 0.0272(6) 0.0125(5) 0.0107(5) 0.0263(5)
Cl1 0.086(2) 0.090(2) 0.094(2) 0.0278(18) -0.0103(17) 0.0252(18)
Cl2 0.259(7) 0.190(5) 0.143(4) 0.077(4) 0.112(4) 0.163(5)
Cl3 0.085(2) 0.0755(19) 0.105(2) 0.0098(17) -0.0087(17) 0.0415(16)
N1 0.021(3) 0.021(3) 0.023(3) 0.012(2) 0.008(2) 0.013(2)
N2 0.023(3) 0.019(3) 0.028(3) 0.013(2) 0.012(2) 0.014(2)
N3 0.022(3) 0.021(3) 0.025(3) 0.010(2) 0.005(2) 0.018(2)
N4 0.023(3) 0.024(3) 0.028(3) 0.016(2) 0.010(2) 0.016(2)
N5 0.023(3) 0.019(3) 0.025(3) 0.008(2) 0.007(2) 0.014(2)
N6 0.026(3) 0.026(3) 0.028(3) 0.019(3) 0.013(2) 0.018(3)
N7 0.031(3) 0.028(3) 0.022(3) 0.014(2) 0.014(2) 0.021(3)
N8 0.028(3) 0.029(3) 0.020(3) 0.009(2) 0.003(2) 0.019(3)
N9 0.024(3) 0.022(3) 0.024(3) 0.007(2) 0.005(2) 0.014(2)
N10 0.021(3) 0.021(3) 0.032(3) 0.009(3) 0.002(3) 0.008(2)
N11 0.024(3) 0.023(3) 0.025(3) 0.010(2) 0.005(2) 0.013(2)
N12 0.022(3) 0.024(3) 0.028(3) 0.014(2) 0.009(2) 0.014(2)

loop_
_atom_type_symbol
_atom_type_description
_atom_type_scat_dispersion_real
_atom_type_scat_dispersion_imag
_atom_type_scat_source
C C 0.0181 0.0091 'International Tables Vol C Tables 4.2.6.8 and 6.1.1.4'
H H 0.0000 0.0000 'International Tables Vol C Tables 4.2.6.8 and 6.1.1.4'
O O 0.0492 0.0322 'International Tables Vol C Tables 4.2.6.8 and 6.1.1.4'
Eu Eu -8.9294 11.1857 'International Tables Vol C Tables 4.2.6.8 and 6.1.1.4'
Fe Fe -1.1336 3.1974 'International Tables Vol C Tables 4.2.6.8 and 6.1.1.4'
Cl Cl 0.3639 0.7018 'International Tables Vol C Tables 4.2.6.8 and 6.1.1.4'
N N 0.0311 0.0180 'International Tables Vol C Tables 4.2.6.8 and 6.1.1.4'

loop_
_geom_angle_atom_site_label_1
_geom_angle_atom_site_label_2
_geom_angle_atom_site_label_3
_geom_angle
C2 C1 C20 129.6(6)
C2 C1 H1 115.2
C20 C1 H1 115.2
N1 C2 C1 125.7(6)
N1 C2 C3 109.9(5)
C1 C2 C3 124.0(6)
C4 C3 C2 106.6(6)
C4 C3 H3 126.7
C2 C3 H3 126.7
C3 C4 C5 107.6(6)
C3 C4 H4 126.2
C5 C4 H4 126.2
N1 C5 C6 125.9(6)
N1 C5 C4 109.2(5)
C6 C5 C4 124.6(6)
C7 C6 C5 123.3(6)
C7 C6 C21 114.0(5)
C5 C6 C21 122.3(6)
N2 C7 C6 125.5(6)
N2 C7 C8 110.7(5)
C6 C7 C8 123.4(6)
C9 C8 C7 105.7(6)
C9 C8 H8 127.2
C7 C8 H8 127.2
C8 C9 C10 108.1(6)
C8 C9 H9 125.9
C10 C9 H9 125.9
N2 C10 C11 125.4(6)
N2 C10 C9 109.4(5)
C11 C10 C9 125.1(6)
C10 C11 C12 129.0(6)
C10 C11 H11 115.5
C12 C11 H11 115.5
N3 C12 C11 125.2(6)
N3 C12 C13 110.1(5)
C11 C12 C13 124.6(6)
C14 C13 C12 107.3(6)
C14 C13 H13 126.4
C12 C13 H13 126.4
C13 C14 C15 106.7(6)
C13 C14 H14 126.6
C15 C14 H14 126.6
N3 C15 C16 125.2(6)
N3 C15 C14 109.4(6)
C16 C15 C14 125.3(6)
C17 C16 C15 123.8(6)
C17 C16 C31 119.8(6)
C15 C16 C31 116.4(6)
N4 C17 C16 124.4(6)
N4 C17 C18 109.2(5)
C16 C17 C18 126.1(6)
C19 C18 C17 108.9(6)
C19 C18 H18 125.6
C17 C18 H18 125.5
C18 C19 C20 105.7(6)
C18 C19 H19 127.2
C20 C19 H19 127.2
N4 C20 C1 125.0(6)
N4 C20 C19 110.7(5)
C1 C20 C19 123.6(6)
C22 C21 C25 106.5(6)
C22 C21 C6 127.6(6)
C25 C21 C6 123.9(6)
C22 C21 Fe1 68.1(4)
C25 C21 Fe1 68.4(4)
C6 C21 Fe1 140.5(4)
C23 C22 C21 108.7(6)
C23 C22 Fe1 69.3(4)
C21 C22 Fe1 71.6(4)
C23 C22 H22 125.5
C21 C22 H22 125.8
Fe1 C22 H22 125.3
C22 C23 C24 108.8(6)
C22 C23 Fe1 70.2(4)
C24 C23 Fe1 70.0(4)
C22 C23 H23 125.8
C24 C23 H23 125.4
Fe1 C23 H23 125.5
C23 C24 C25 107.4(6)
C23 C24 Fe1 69.4(4)
C25 C24 Fe1 70.2(4)
C23 C24 H24 126.2
C25 C24 H24 126.3
Fe1 C24 H24 125.6
C24 C25 C21 108.5(6)
C24 C25 Fe1 69.1(4)
C21 C25 Fe1 71.0(4)
C24 C25 H25 125.8
C21 C25 H25 125.7
Fe1 C25 H25 126.0
C27 C26 C30 108.2(7)
C27 C26 Fe1 69.3(4)
C30 C26 Fe1 70.2(4)
C27 C26 H26 125.7
C30 C26 H26 126.0
Fe1 C26 H26 125.8
C26 C27 C28 109.0(7)
C26 C27 Fe1 70.6(4)
C28 C27 Fe1 70.3(4)
C26 C27 H27 125.6
C28 C27 H27 125.3
Fe1 C27 H27 125.5
C27 C28 C29 106.9(7)
C27 C28 Fe1 69.1(4)
C29 C28 Fe1 69.7(4)
C27 C28 H28 126.7
C29 C28 H28 126.4
Fe1 C28 H28 126.5
C30 C29 C28 108.4(7)
C30 C29 Fe1 70.2(4)
C28 C29 Fe1 69.5(4)
C30 C29 H29 125.8
C28 C29 H29 125.8
Fe1 C29 H29 125.8
C29 C30 C26 107.4(7)
C29 C30 Fe1 69.5(4)
C26 C30 Fe1 69.3(4)
C29 C30 H30 126.4
C26 C30 H30 126.2
Fe1 C30 H30 126.6
C35 C31 C32 106.3(6)
C35 C31 C16 125.8(6)
C32 C31 C16 127.5(6)
C35 C31 Fe2 67.2(4)
C32 C31 Fe2 69.2(4)
C16 C31 Fe2 133.5(5)
C33 C32 C31 109.1(6)
C33 C32 Fe2 69.2(4)
C31 C32 Fe2 70.3(4)
C33 C32 H32 125.4
C31 C32 H32 125.5
Fe2 C32 H32 126.5
C32 C33 C34 107.3(6)
C32 C33 Fe2 70.6(4)
C34 C33 Fe2 68.5(4)
C32 C33 H33 126.4
C34 C33 H33 126.4
Fe2 C33 H33 126.1
C35 C34 C33 108.4(6)
C35 C34 Fe2 69.4(4)
C33 C34 Fe2 70.3(4)
C35 C34 H34 125.9
C33 C34 H34 125.7
Fe2 C34 H34 125.9
C34 C35 C31 108.9(7)
C34 C35 Fe2 69.9(4)
C31 C35 Fe2 71.9(4)
C34 C35 H35 125.4
C31 C35 H35 125.7
Fe2 C35 H35 124.5
C37 C36 C40 108.3(7)
C37 C36 Fe2 69.3(4)
C40 C36 Fe2 70.3(4)
C37 C36 H36 126.1
C40 C36 H36 125.6
Fe2 C36 H36 126.6
C36 C37 C38 108.6(7)
C36 C37 Fe2 70.8(4)
C38 C37 Fe2 70.1(4)
C36 C37 H37 125.7
C38 C37 H37 125.7
Fe2 C37 H37 125.0
C37 C38 C39 108.0(7)
C37 C38 Fe2 69.3(5)
C39 C38 Fe2 70.5(5)
C37 C38 H38 126.3
C39 C38 H38 125.8
Fe2 C38 H38 125.6
C38 C39 C40 107.7(7)
C38 C39 Fe2 69.1(5)
C40 C39 Fe2 70.0(4)
C38 C39 H39 126.2
C40 C39 H39 126.1
Fe2 C39 H39 126.5
C39 C40 C36 107.5(7)
C39 C40 Fe2 69.7(4)
C36 C40 Fe2 69.2(4)
C39 C40 H40 126.3
C36 C40 H40 126.2
Fe2 C40 H40 125.9
N12 C41 N5 127.5(6)
N12 C41 C42 122.5(6)
N5 C41 C42 110.0(5)
C43 C42 C47 121.0(6)
C43 C42 C41 132.4(6)
C47 C42 C41 106.6(5)
C44 C43 C42 118.2(6)
C44 C43 H43 120.9
C42 C43 H43 120.9
C43 C44 C45 120.6(6)
C43 C44 H44 119.7
C45 C44 H44 119.7
C46 C45 C44 121.4(6)
C46 C45 H45 119.3
C44 C45 H45 119.3
C47 C46 C45 118.3(6)
C47 C46 H46 120.9
C45 C46 H46 120.9
C46 C47 C42 120.5(6)
C46 C47 C48 133.9(6)
C42 C47 C48 105.6(5)
N6 C48 N5 129.2(6)
N6 C48 C47 120.9(6)
N5 C48 C47 109.6(5)
N6 C49 N7 128.0(5)
N6 C49 C50 121.2(5)
N7 C49 C50 110.5(5)
C51 C50 C55 120.3(6)
C51 C50 C49 133.9(6)
C55 C50 C49 105.7(6)
C50 C51 C52 118.2(7)
C50 C51 H51 120.9
C52 C51 H51 120.9
C51 C52 C53 121.4(7)
C51 C52 H52 119.3
C53 C52 H52 119.3
C54 C53 C52 121.5(6)
C54 C53 H53 119.3
C52 C53 H53 119.3
C53 C54 C55 116.8(7)
C53 C54 H54 121.6
C55 C54 H54 121.6
C54 C55 C50 121.8(6)
C54 C55 C56 132.1(7)
C50 C55 C56 105.9(6)
N8 C56 N7 129.3(6)
N8 C56 C55 120.6(6)
N7 C56 C55 110.0(6)
N8 C57 N9 127.9(6)
N8 C57 C58 121.6(6)
N9 C57 C58 110.3(6)
C59 C58 C63 121.0(7)
C59 C58 C57 132.6(7)
C63 C58 C57 106.4(6)
C58 C59 C60 117.6(7)
C58 C59 H59 121.2
C60 C59 H59 121.2
C59 C60 C61 120.4(7)
C59 C60 H60 119.8
C61 C60 H60 119.8
C62 C61 C60 121.8(7)
C62 C61 H61 119.1
C60 C61 H61 119.1
C63 C62 C61 117.5(7)
C63 C62 H62 121.2
C61 C62 H62 121.2
C62 C63 C58 121.5(7)
C62 C63 C64 133.5(7)
C58 C63 C64 104.9(6)
N10 C64 N9 128.0(6)
N10 C64 C63 121.4(6)
N9 C64 C63 110.6(6)
N10 C65 N11 128.2(6)
N10 C65 C66 121.7(6)
N11 C65 C66 110.0(5)
C67 C66 C71 120.9(6)
C67 C66 C65 133.2(6)
C71 C66 C65 105.9(5)
C68 C67 C66 117.8(7)
C68 C67 H67 121.1
C66 C67 H67 121.1
C67 C68 C69 121.4(6)
C67 C68 H68 119.3
C69 C68 H68 119.3
C70 C69 C68 121.1(7)
C70 C69 H69 119.4
C68 C69 H69 119.4
C71 C70 C69 116.8(7)
C71 C70 H70 121.6
C69 C70 H70 121.6
C70 C71 C66 121.9(6)
C70 C71 C72 132.1(7)
C66 C71 C72 106.0(6)
N12 C72 N11 128.4(6)
N12 C72 C71 121.7(6)
N11 C72 C71 109.8(6)
Cl2 C73 Cl1 123.0(6)
Cl2 C73 Cl3 111.6(6)
Cl1 C73 Cl3 116.0(5)
Cl2 C73 H73 100.3
Cl1 C73 H73 100.3
Cl3 C73 H73 100.3
N4 Eu1 N2 116.22(17)
N4 Eu1 N1 76.61(17)
N2 Eu1 N1 71.47(17)
N4 Eu1 N3 71.02(16)
N2 Eu1 N3 75.05(16)
N1 Eu1 N3 115.17(17)
N4 Eu1 N11 138.65(17)
N2 Eu1 N11 83.72(17)
N1 Eu1 N11 144.30(16)
N3 Eu1 N11 81.09(17)
N4 Eu1 N7 82.52(16)
N2 Eu1 N7 139.73(16)
N1 Eu1 N7 79.81(17)
N3 Eu1 N7 144.36(16)
N11 Eu1 N7 105.82(17)
N4 Eu1 N5 146.22(17)
N2 Eu1 N5 79.57(16)
N1 Eu1 N5 81.36(17)
N3 Eu1 N5 142.46(17)
N11 Eu1 N5 68.93(17)
N7 Eu1 N5 68.50(16)
N4 Eu1 N9 78.77(18)
N2 Eu1 N9 146.17(17)
N1 Eu1 N9 142.11(17)
N3 Eu1 N9 82.71(17)
N11 Eu1 N9 67.69(17)
N7 Eu1 N9 68.75(17)
N5 Eu1 N9 105.02(17)
C27 Fe1 C23 123.7(3)
C27 Fe1 C24 159.5(3)
C23 Fe1 C24 40.6(3)
C27 Fe1 C22 108.1(3)
C23 Fe1 C22 40.5(3)
C24 Fe1 C22 68.4(3)
C27 Fe1 C28 40.6(3)
C23 Fe1 C28 102.4(3)
C24 Fe1 C28 121.3(3)
C22 Fe1 C28 116.2(3)
C27 Fe1 C26 40.1(3)
C23 Fe1 C26 163.0(3)
C24 Fe1 C26 156.4(3)
C22 Fe1 C26 129.7(3)
C28 Fe1 C26 68.0(3)
C27 Fe1 C29 68.1(3)
C23 Fe1 C29 114.8(3)
C24 Fe1 C29 104.2(3)
C22 Fe1 C29 149.6(3)
C28 Fe1 C29 40.8(3)
C26 Fe1 C29 67.8(3)
C27 Fe1 C25 158.6(3)
C23 Fe1 C25 68.0(3)
C24 Fe1 C25 40.7(3)
C22 Fe1 C25 68.1(3)
C28 Fe1 C25 160.6(3)
C26 Fe1 C25 125.2(3)
C29 Fe1 C25 126.3(3)
C27 Fe1 C30 67.9(3)
C23 Fe1 C30 150.8(3)
C24 Fe1 C30 119.2(3)
C22 Fe1 C30 168.6(3)
C28 Fe1 C30 68.3(3)
C26 Fe1 C30 40.5(3)
C29 Fe1 C30 40.3(3)
C25 Fe1 C30 111.4(3)
C27 Fe1 C21 122.8(3)
C23 Fe1 C21 67.9(3)
C24 Fe1 C21 68.4(2)
C22 Fe1 C21 40.3(3)
C28 Fe1 C21 153.1(3)
C26 Fe1 C21 113.9(3)
C29 Fe1 C21 166.1(3)
C25 Fe1 C21 40.6(2)
C30 Fe1 C21 132.0(3)
C35 Fe2 C34 40.7(3)
C35 Fe2 C37 103.4(3)
C34 Fe2 C37 117.2(3)
C35 Fe2 C38 120.7(3)
C34 Fe2 C38 154.3(3)
C37 Fe2 C38 40.6(3)
C35 Fe2 C36 118.8(3)
C34 Fe2 C36 103.5(3)
C37 Fe2 C36 39.9(3)
C38 Fe2 C36 67.7(3)
C35 Fe2 C33 68.9(3)
C34 Fe2 C33 41.1(3)
C37 Fe2 C33 154.3(3)
C38 Fe2 C33 164.0(3)
C36 Fe2 C33 120.8(3)
C35 Fe2 C39 158.7(3)
C34 Fe2 C39 160.6(3)
C37 Fe2 C39 68.0(3)
C38 Fe2 C39 40.4(3)
C36 Fe2 C39 67.8(3)
C33 Fe2 C39 127.1(3)
C35 Fe2 C40 156.3(3)
C34 Fe2 C40 122.0(3)
C37 Fe2 C40 67.8(3)
C38 Fe2 C40 67.8(3)
C36 Fe2 C40 40.5(3)
C33 Fe2 C40 109.0(3)
C39 Fe2 C40 40.3(3)
C35 Fe2 C32 68.4(3)
C34 Fe2 C32 68.1(3)
C37 Fe2 C32 161.4(3)
C38 Fe2 C32 128.1(3)
C36 Fe2 C32 158.8(3)
C33 Fe2 C32 40.2(3)
C39 Fe2 C32 113.4(3)
C40 Fe2 C32 126.2(3)
C35 Fe2 C31 40.9(3)
C34 Fe2 C31 68.4(3)
C37 Fe2 C31 122.6(3)
C38 Fe2 C31 109.5(3)
C36 Fe2 C31 156.5(3)
C33 Fe2 C31 68.4(3)
C39 Fe2 C31 126.3(3)
C40 Fe2 C31 162.1(3)
C32 Fe2 C31 40.5(3)
C2 N1 C5 106.7(5)
C2 N1 Eu1 123.3(4)
C5 N1 Eu1 128.7(4)
C7 N2 C10 106.1(5)
C7 N2 Eu1 127.2(4)
C10 N2 Eu1 122.1(4)
C15 N3 C12 106.3(5)
C15 N3 Eu1 124.2(4)
C12 N3 Eu1 119.5(4)
C20 N4 C17 105.6(5)
C20 N4 Eu1 122.0(4)
C17 N4 Eu1 127.9(4)
C48 N5 C41 108.0(5)
C48 N5 Eu1 123.4(4)
C41 N5 Eu1 124.5(4)
C48 N6 C49 122.1(5)
C56 N7 C49 107.7(5)
C56 N7 Eu1 124.7(4)
C49 N7 Eu1 123.7(4)
C56 N8 C57 122.6(6)
C64 N9 C57 107.6(5)
C64 N9 Eu1 122.0(4)
C57 N9 Eu1 122.9(4)
C65 N10 C64 122.1(5)
C65 N11 C72 108.1(5)
C65 N11 Eu1 121.8(4)
C72 N11 Eu1 121.2(4)
C72 N12 C41 123.6(6)

loop_
_geom_bond_atom_site_label_1
_geom_bond_atom_site_label_2
_geom_bond_distance
C1 C2 1.398(9)
C1 C20 1.400(9)
C1 H1 0.9500
C2 N1 1.371(8)
C2 C3 1.442(9)
C3 C4 1.354(9)
C3 H3 0.9500
C4 C5 1.443(9)
C4 H4 0.9500
C5 N1 1.373(8)
C5 C6 1.414(9)
C6 C7 1.413(9)
C6 C21 1.497(9)
C7 N2 1.367(8)
C7 C8 1.461(9)
C8 C9 1.353(9)
C8 H8 0.9500
C9 C10 1.447(9)
C9 H9 0.9500
C10 N2 1.384(8)
C10 C11 1.389(9)
C11 C12 1.393(9)
C11 H11 0.9500
C12 N3 1.378(8)
C12 C13 1.428(9)
C13 C14 1.354(9)
C13 H13 0.9500
C14 C15 1.454(9)
C14 H14 0.9500
C15 N3 1.369(8)
C15 C16 1.426(9)
C16 C17 1.423(9)
C16 C31 1.488(9)
C17 N4 1.391(8)
C17 C18 1.423(9)
C18 C19 1.345(9)
C18 H18 0.9500
C19 C20 1.447(9)
C19 H19 0.9500
C20 N4 1.368(8)
C21 C22 1.423(10)
C21 C25 1.437(9)
C21 Fe1 2.087(6)
C22 C23 1.408(9)
C22 Fe1 2.041(7)
C22 H22 0.9500
C23 C24 1.412(10)
C23 Fe1 2.030(7)
C23 H23 0.9500
C24 C25 1.422(9)
C24 Fe1 2.039(6)
C24 H24 0.9500
C25 Fe1 2.053(6)
C25 H25 0.9500
C26 C27 1.397(11)
C26 C30 1.420(11)
C26 Fe1 2.045(7)
C26 H26 0.9500
C27 C28 1.413(10)
C27 Fe1 2.028(7)
C27 H27 0.9500
C28 C29 1.426(10)
C28 Fe1 2.045(7)
C28 H28 0.9500
C29 C30 1.413(11)
C29 Fe1 2.047(6)
C29 H29 0.9500
C30 Fe1 2.057(7)
C30 H30 0.9500
C31 C35 1.435(10)
C31 C32 1.439(10)
C31 Fe2 2.085(7)
C32 C33 1.418(10)
C32 Fe2 2.070(7)
C32 H32 0.9500
C33 C34 1.433(11)
C33 Fe2 2.052(8)
C33 H33 0.9500
C34 C35 1.409(10)
C34 Fe2 2.028(8)
C34 H34 0.9500
C35 Fe2 2.022(7)
C35 H35 0.9500
C36 C37 1.392(10)
C36 C40 1.424(11)
C36 Fe2 2.049(7)
C36 H36 0.9500
C37 C38 1.413(11)
C37 Fe2 2.030(8)
C37 H37 0.9500
C38 C39 1.415(11)
C38 Fe2 2.041(8)
C38 H38 0.9500
C39 C40 1.420(11)
C39 Fe2 2.060(8)
C39 H39 0.9500
C40 Fe2 2.063(7)
C40 H40 0.9500
C41 N12 1.336(8)
C41 N5 1.369(8)
C41 C42 1.447(9)
C42 C43 1.391(9)
C42 C47 1.397(9)
C43 C44 1.378(9)
C43 H43 0.9500
C44 C45 1.391(10)
C44 H44 0.9500
C45 C46 1.385(10)
C45 H45 0.9500
C46 C47 1.381(9)
C46 H46 0.9500
C47 C48 1.474(9)
C48 N6 1.329(8)
C48 N5 1.359(8)
C49 N6 1.341(8)
C49 N7 1.363(8)
C49 C50 1.460(9)
C50 C51 1.380(9)
C50 C55 1.400(10)
C51 C52 1.384(10)
C51 H51 0.9500
C52 C53 1.394(11)
C52 H52 0.9500
C53 C54 1.381(10)
C53 H53 0.9500
C54 C55 1.400(10)
C54 H54 0.9500
C55 C56 1.470(9)
C56 N8 1.330(9)
C56 N7 1.358(8)
C57 N8 1.343(9)
C57 N9 1.360(8)
C57 C58 1.467(9)
C58 C59 1.391(10)
C58 C63 1.400(10)
C59 C60 1.393(11)
C59 H59 0.9500
C60 C61 1.400(12)
C60 H60 0.9500
C61 C62 1.385(10)
C61 H61 0.9500
C62 C63 1.373(10)
C62 H62 0.9500
C63 C64 1.479(9)
C64 N10 1.348(9)
C64 N9 1.360(8)
C65 N10 1.331(8)
C65 N11 1.357(8)
C65 C66 1.473(9)
C66 C67 1.380(9)
C66 C71 1.392(9)
C67 C68 1.376(10)
C67 H67 0.9500
C68 C69 1.395(10)
C68 H68 0.9500
C69 C70 1.389(9)
C69 H69 0.9500
C70 C71 1.384(9)
C70 H70 0.9500
C71 C72 1.473(9)
C72 N12 1.321(8)
C72 N11 1.363(8)
C73 Cl2 1.675(8)
C73 Cl1 1.695(8)
C73 Cl3 1.706(8)
C73 H73 1.0000
Eu1 N4 2.432(5)
Eu1 N2 2.448(5)
Eu1 N1 2.455(5)
Eu1 N3 2.463(5)
Eu1 N11 2.485(5)
Eu1 N7 2.489(5)
Eu1 N5 2.494(5)
Eu1 N9 2.503(5)
